data_2212196
loop_
_publ_author_name
'An, Zhe'
'Wu, Yan-Li'
'Lin, Feng'
'Zhu, Ling'

_publ_section_title
;
 Triaqua(1,10-phenanthroline)sulfatocopper(II) monohydrate
;
_journal_coeditor_code HB2258
_journal_issue 2
_journal_name_full 'Acta Crystallographica Section E'
_journal_page_first m477
_journal_page_last m478
_journal_paper_doi 10.1107/S1600536807000591
_journal_volume 63
_journal_year 2007
_chemical_formula_iupac '[Cu (S O4) (C12 H8 N2) (H2 O)3], H2 O'
_chemical_formula_moiety 'C12 H14 Cu N2 O7 S, H2 O'
_chemical_formula_sum 'C12 H16 Cu N2 O8 S'
_chemical_formula_weight 411.87
_chemical_name_systematic
;
Triaqua(1,10-phenanthroline)sulfatocopper(II) monohydrate
;
_space_group_IT_number 2
_symmetry_cell_setting triclinic
_symmetry_space_group_name_Hall '-P 1'
_symmetry_space_group_name_H-M 'P -1'
_atom_sites_solution_hydrogens mixed
_atom_sites_solution_primary direct
_atom_sites_solution_secondary difmap
_audit_creation_method SHELXL-97
_cell_angle_alpha 91.9340(10)
_cell_angle_beta 92.1490(10)
_cell_angle_gamma 104.3190(10)
_cell_formula_units_Z 2
_cell_length_a 7.9908(7)
_cell_length_b 8.5918(7)
_cell_length_c 11.5799(9)
_cell_measurement_reflns_used 3806
_cell_measurement_temperature 295(2)
_cell_measurement_theta_max 25.25
_cell_measurement_theta_min 2.63
_cell_volume 769.02(11)
_computing_cell_refinement 'SAINT (Bruker, 1998)'
_computing_data_collection 'SMART (Bruker, 1998)'
_computing_data_reduction SAINT
_computing_molecular_graphics 'SHELXTL (Bruker, 1998)'
_computing_publication_material SHELXTL
_computing_structure_refinement 'SHELXL97 (Sheldrick, 1997)'
_computing_structure_solution 'SHELXS97 (Sheldrick, 1997)'
_diffrn_ambient_temperature 295(2)
_diffrn_measured_fraction_theta_full 0.990
_diffrn_measured_fraction_theta_max 0.990
_diffrn_measurement_device_type 'Bruker SMART CCD'
_diffrn_measurement_method \w
_diffrn_radiation_monochromator graphite
_diffrn_radiation_source 'fine-focus sealed tube'
_diffrn_radiation_type MoK\a
_diffrn_radiation_wavelength 0.71073
_diffrn_reflns_av_R_equivalents 0.0102
_diffrn_reflns_av_sigmaI/netI 0.0179
_diffrn_reflns_limit_h_max 9
_diffrn_reflns_limit_h_min -9
_diffrn_reflns_limit_k_max 10
_diffrn_reflns_limit_k_min -8
_diffrn_reflns_limit_l_max 11
_diffrn_reflns_limit_l_min -13
_diffrn_reflns_number 3923
_diffrn_reflns_theta_full 25.25
_diffrn_reflns_theta_max 25.25
_diffrn_reflns_theta_min 2.45
_exptl_absorpt_coefficient_mu 1.602
_exptl_absorpt_correction_T_max 0.784
_exptl_absorpt_correction_T_min 0.596
_exptl_absorpt_correction_type multi-scan
_exptl_absorpt_process_details '(SADABS; Sheldrick, 1996)'
_exptl_crystal_colour blue
_exptl_crystal_density_diffrn 1.779
_exptl_crystal_density_method 'not measured'
_exptl_crystal_description prism
_exptl_crystal_F_000 422
_exptl_crystal_size_max 0.36
_exptl_crystal_size_mid 0.28
_exptl_crystal_size_min 0.16
_refine_diff_density_max 0.358
_refine_diff_density_min -0.746
_refine_ls_extinction_method none
_refine_ls_goodness_of_fit_ref 1.115
_refine_ls_hydrogen_treatment mixed
_refine_ls_matrix_type full
_refine_ls_number_parameters 241
_refine_ls_number_reflns 2754
_refine_ls_number_restraints 12
_refine_ls_restrained_S_all 1.114
_refine_ls_R_factor_all 0.0299
_refine_ls_R_factor_gt 0.0295
_refine_ls_shift/su_max 0.000
_refine_ls_shift/su_mean 0.000
_refine_ls_structure_factor_coef Fsqd
_refine_ls_weighting_details 'calc w=1/[\s^2^(Fo^2^)+(0.0488P)^2^+0.9465P] where P=(Fo^2^+2Fc^2^)/3'
_refine_ls_weighting_scheme calc
_refine_ls_wR_factor_gt 0.0893
_refine_ls_wR_factor_ref 0.0895
_reflns_number_gt 2681
_reflns_number_total 2754
_reflns_threshold_expression I>2\s(I)
_cod_data_source_file hb2258.cif
_cod_data_source_block I
_cod_depositor_comments
;
The following automatic conversions were performed:
'_symmetry_cell_setting' value 'Triclinic' changed to 'triclinic'
according to '/home/saulius/struct/CIF-dictionaries/cif_core.dic'
dictionary named 'cif_core.dic' version 2.4.1 from 2010-06-29.

Automatic conversion script
Id: cif_fix_enum 1527 2010-12-29 10:47:43Z saulius 

The following automatic conversions were performed:

'_symmetry_cell_setting' value 'Triclinic' changed to 'triclinic'
according to /home/saulius/struct/CIF-dictionaries/cif_core.dic
dictionary named 'cif_core.dic' version 2.4.1 from 2010-06-29.

Automatic conversion script
Id: cif_fix_values 1715 2011-07-08 13:25:40Z adriana 

The following automatic conversions were performed:

'_atom_sites_solution_hydrogens' value 'difmap and geom' was changed
to 'mixed'.

Automatic conversion script
Id: cif_fix_values 6452 2018-10-05 10:23:21Z andrius 
;
_cod_database_code 2212196
_cod_database_fobs_code 2212196

loop_
_symmetry_equiv_pos_as_xyz
'x, y, z'
'-x, -y, -z'

loop_
_atom_site_type_symbol
_atom_site_label
_atom_site_fract_x
_atom_site_fract_y
_atom_site_fract_z
_atom_site_U_iso_or_equiv
_atom_site_adp_type
_atom_site_calc_flag
_atom_site_refinement_flags
_atom_site_occupancy
Cu Cu1 0.30191(4) 0.73753(3) 0.80384(2) 0.01995(12) Uani d . 1
S S1 0.71978(7) 0.94251(7) 0.84582(5) 0.01918(16) Uani d . 1
O O1W 0.3754(2) 0.7171(2) 0.97358(15) 0.0247(4) Uani d D 1
H H1W1 0.4795(17) 0.771(3) 0.976(3) 0.037 Uiso d D 1
H H1W2 0.318(3) 0.758(3) 1.020(2) 0.037 Uiso d D 1
O O2W 0.1984(2) 0.9298(2) 0.84087(17) 0.0253(4) Uani d D 1
H H2W1 0.0893(14) 0.913(4) 0.833(3) 0.038 Uiso d D 1
H H2W2 0.235(3) 0.993(3) 0.899(2) 0.038 Uiso d D 1
O O3W 0.0624(2) 0.5833(2) 0.84191(16) 0.0247(4) Uani d D 1
H H3W1 0.081(4) 0.500(2) 0.870(2) 0.037 Uiso d D 1
H H3W2 0.012(4) 0.630(3) 0.890(2) 0.037 Uiso d D 1
O O4W 0.0720(3) 0.3069(2) 0.9586(2) 0.0336(5) Uani d D 1
H H4W1 0.154(3) 0.266(4) 0.976(3) 0.050 Uiso d D 1
H H4W2 -0.013(3) 0.237(3) 0.928(3) 0.050 Uiso d D 1
O O1 0.5511(2) 0.8914(2) 0.78070(16) 0.0266(4) Uani d . 1
O O2 0.8542(3) 0.8910(3) 0.78394(18) 0.0349(5) Uani d . 1
O O3 0.7034(2) 0.8709(2) 0.96266(16) 0.0268(4) Uani d . 1
O O4 0.7670(3) 1.1196(2) 0.86395(17) 0.0288(4) Uani d . 1
N N1 0.3684(3) 0.5310(3) 0.74336(18) 0.0198(4) Uani d . 1
N N2 0.2322(3) 0.7403(3) 0.63026(18) 0.0198(4) Uani d . 1
C C1 0.1727(3) 0.8502(3) 0.5741(2) 0.0270(6) Uani d . 1
H H1 0.1597 0.9409 0.6153 0.032 Uiso calc R 1
C C2 0.1290(4) 0.8336(4) 0.4552(3) 0.0338(7) Uani d . 1
H H2 0.0921 0.9144 0.4182 0.041 Uiso calc R 1
C C3 0.1409(4) 0.6982(4) 0.3936(2) 0.0326(7) Uani d . 1
H H3 0.1099 0.6854 0.3150 0.039 Uiso calc R 1
C C4 0.2006(3) 0.5783(3) 0.4506(2) 0.0250(6) Uani d . 1
C C5 0.2203(4) 0.4327(4) 0.3937(2) 0.0312(6) Uani d . 1
H H5 0.1854 0.4110 0.3160 0.037 Uiso calc R 1
C C6 0.2886(4) 0.3273(3) 0.4511(2) 0.0295(6) Uani d . 1
H H6 0.3022 0.2352 0.4120 0.035 Uiso calc R 1
C C7 0.3405(3) 0.3545(3) 0.5712(2) 0.0245(6) Uani d . 1
C C8 0.4160(4) 0.2511(3) 0.6356(3) 0.0295(6) Uani d . 1
H H8 0.4330 0.1575 0.6006 0.035 Uiso calc R 1
C C9 0.4641(4) 0.2883(3) 0.7491(3) 0.0322(6) Uani d . 1
H H9 0.5134 0.2201 0.7922 0.039 Uiso calc R 1
C C10 0.4390(4) 0.4300(3) 0.8006(2) 0.0276(6) Uani d . 1
H H10 0.4731 0.4544 0.8781 0.033 Uiso calc R 1
C C11 0.3200(3) 0.4938(3) 0.6302(2) 0.0189(5) Uani d . 1
C C12 0.2481(3) 0.6075(3) 0.5688(2) 0.0193(5) Uani d . 1

loop_
_atom_site_aniso_label
_atom_site_aniso_U_11
_atom_site_aniso_U_22
_atom_site_aniso_U_33
_atom_site_aniso_U_12
_atom_site_aniso_U_13
_atom_site_aniso_U_23
Cu1 0.01938(19) 0.02302(19) 0.01799(19) 0.00717(13) -0.00208(12) -0.00219(12)
S1 0.0144(3) 0.0237(3) 0.0197(3) 0.0068(2) -0.0033(2) -0.0056(2)
O1W 0.0235(9) 0.0328(10) 0.0178(9) 0.0076(8) -0.0018(7) -0.0029(7)
O2W 0.0221(9) 0.0262(10) 0.0291(10) 0.0110(8) -0.0045(8) -0.0084(8)
O3W 0.0237(9) 0.0236(9) 0.0266(10) 0.0056(8) 0.0008(7) 0.0009(7)
O4W 0.0264(10) 0.0248(10) 0.0500(13) 0.0078(8) -0.0026(9) 0.0030(9)
O1 0.0163(9) 0.0366(11) 0.0232(9) 0.0007(8) -0.0065(7) 0.0022(8)
O2 0.0234(10) 0.0483(13) 0.0358(11) 0.0168(9) -0.0009(8) -0.0171(9)
O3 0.0250(9) 0.0314(10) 0.0240(10) 0.0085(8) -0.0083(8) 0.0003(8)
O4 0.0304(10) 0.0231(10) 0.0316(10) 0.0055(8) -0.0016(8) -0.0045(8)
N1 0.0202(10) 0.0233(11) 0.0171(10) 0.0076(8) -0.0001(8) -0.0001(8)
N2 0.0162(10) 0.0232(11) 0.0196(10) 0.0044(8) -0.0015(8) 0.0014(8)
C1 0.0252(13) 0.0286(14) 0.0285(14) 0.0091(11) -0.0020(11) 0.0053(11)
C2 0.0302(15) 0.0436(17) 0.0300(15) 0.0129(13) -0.0029(12) 0.0149(13)
C3 0.0263(14) 0.0517(18) 0.0179(13) 0.0064(13) -0.0037(11) 0.0067(12)
C4 0.0165(12) 0.0366(15) 0.0187(13) 0.0007(11) -0.0001(10) -0.0002(11)
C5 0.0273(14) 0.0418(16) 0.0183(13) -0.0017(12) -0.0008(11) -0.0094(12)
C6 0.0280(14) 0.0298(14) 0.0263(14) 0.0000(12) 0.0029(11) -0.0125(11)
C7 0.0199(12) 0.0236(13) 0.0274(14) 0.0008(10) 0.0032(10) -0.0056(11)
C8 0.0277(14) 0.0214(13) 0.0401(16) 0.0074(11) 0.0069(12) -0.0044(11)
C9 0.0352(16) 0.0287(15) 0.0379(16) 0.0172(12) 0.0024(13) 0.0065(12)
C10 0.0320(14) 0.0314(14) 0.0228(13) 0.0148(12) -0.0011(11) 0.0017(11)
C11 0.0145(11) 0.0222(12) 0.0190(12) 0.0024(9) 0.0020(9) -0.0012(10)
C12 0.0135(11) 0.0252(13) 0.0174(12) 0.0018(10) -0.0006(9) -0.0001(10)

loop_
_atom_type_symbol
_atom_type_description
_atom_type_scat_dispersion_real
_atom_type_scat_dispersion_imag
_atom_type_scat_source
C C 0.0033 0.0016 'International Tables Vol C Tables 4.2.6.8 and 6.1.1.4'
H H 0.0000 0.0000 'International Tables Vol C Tables 4.2.6.8 and 6.1.1.4'
N N 0.0061 0.0033 'International Tables Vol C Tables 4.2.6.8 and 6.1.1.4'
O O 0.0106 0.0060 'International Tables Vol C Tables 4.2.6.8 and 6.1.1.4'
S S 0.1246 0.1234 'International Tables Vol C Tables 4.2.6.8 and 6.1.1.4'
Cu Cu 0.3201 1.2651 'International Tables Vol C Tables 4.2.6.8 and 6.1.1.4'

loop_
_geom_angle_atom_site_label_1
_geom_angle_atom_site_label_2
_geom_angle_atom_site_label_3
_geom_angle
_geom_angle_publ_flag
O1W Cu1 O2W 93.57(8) ?
O1W Cu1 N2 175.38(8) ?
O2W Cu1 N2 90.96(8) ?
O1W Cu1 N1 95.12(8) ?
O2W Cu1 N1 169.29(8) ?
N2 Cu1 N1 80.27(8) y
O1W Cu1 O3W 85.94(8) ?
O2W Cu1 O3W 88.26(8) ?
N2 Cu1 O3W 93.27(8) ?
N1 Cu1 O3W 86.13(8) ?
O1W Cu1 O1 89.02(7) ?
O2W Cu1 O1 92.16(8) ?
N2 Cu1 O1 91.74(8) ?
N1 Cu1 O1 94.23(8) ?
O3W Cu1 O1 174.97(7) ?
O2 S1 O1 110.91(12) ?
O2 S1 O4 110.00(12) ?
O1 S1 O4 109.34(12) ?
O2 S1 O3 109.75(12) ?
O1 S1 O3 109.02(11) ?
O4 S1 O3 107.76(11) ?
Cu1 O1W H1W1 102(2) ?
Cu1 O1W H1W2 112(2) ?
H1W1 O1W H1W2 110.1(16) ?
Cu1 O2W H2W1 117(2) ?
Cu1 O2W H2W2 121(2) ?
H2W1 O2W H2W2 109.7(16) ?
Cu1 O3W H3W1 108(2) ?
Cu1 O3W H3W2 110(2) ?
H3W1 O3W H3W2 110.1(16) ?
H4W1 O4W H4W2 110.8(17) ?
S1 O1 Cu1 137.73(12) ?
C10 N1 C11 117.9(2) ?
C10 N1 Cu1 129.48(18) ?
C11 N1 Cu1 112.51(16) ?
C1 N2 C12 118.0(2) ?
C1 N2 Cu1 129.16(19) ?
C12 N2 Cu1 112.84(16) ?
N2 C1 C2 122.3(3) ?
N2 C1 H1 118.9 ?
C2 C1 H1 118.9 ?
C3 C2 C1 119.9(3) ?
C3 C2 H2 120.1 ?
C1 C2 H2 120.1 ?
C2 C3 C4 119.3(3) ?
C2 C3 H3 120.3 ?
C4 C3 H3 120.3 ?
C12 C4 C3 117.1(3) ?
C12 C4 C5 119.1(3) ?
C3 C4 C5 123.8(3) ?
C6 C5 C4 121.1(2) ?
C6 C5 H5 119.5 ?
C4 C5 H5 119.5 ?
C5 C6 C7 121.2(3) ?
C5 C6 H6 119.4 ?
C7 C6 H6 119.4 ?
C11 C7 C8 116.6(2) ?
C11 C7 C6 119.3(3) ?
C8 C7 C6 124.0(2) ?
C9 C8 C7 119.9(2) ?
C9 C8 H8 120.0 ?
C7 C8 H8 120.0 ?
C8 C9 C10 119.5(3) ?
C8 C9 H9 120.3 ?
C10 C9 H9 120.3 ?
N1 C10 C9 122.7(3) ?
N1 C10 H10 118.6 ?
C9 C10 H10 118.6 ?
N1 C11 C7 123.4(2) ?
N1 C11 C12 116.9(2) ?
C7 C11 C12 119.6(2) ?
N2 C12 C4 123.3(2) ?
N2 C12 C11 117.0(2) ?
C4 C12 C11 119.7(2) ?

loop_
_geom_bond_atom_site_label_1
_geom_bond_atom_site_label_2
_geom_bond_distance
_geom_bond_publ_flag
Cu1 O1W 2.0559(18) y
Cu1 O2W 2.0619(18) y
Cu1 N2 2.068(2) y
Cu1 N1 2.081(2) y
Cu1 O3W 2.1122(19) y
Cu1 O1 2.1323(18) y
S1 O2 1.4608(19) ?
S1 O1 1.4787(18) ?
S1 O4 1.4796(19) ?
S1 O3 1.502(2) ?
O1W H1W1 0.845(10) ?
O1W H1W2 0.843(10) ?
O2W H2W1 0.848(10) ?
O2W H2W2 0.844(10) ?
O3W H3W1 0.844(10) ?
O3W H3W2 0.85(3) ?
O4W H4W1 0.84(3) ?
O4W H4W2 0.85(3) ?
N1 C10 1.328(3) ?
N1 C11 1.357(3) ?
N2 C1 1.334(3) ?
N2 C12 1.360(3) ?
C1 C2 1.401(4) ?
C1 H1 0.9300 ?
C2 C3 1.369(5) ?
C2 H2 0.9300 ?
C3 C4 1.410(4) ?
C3 H3 0.9300 ?
C4 C12 1.404(4) ?
C4 C5 1.441(4) ?
C5 C6 1.348(4) ?
C5 H5 0.9300 ?
C6 C7 1.431(4) ?
C6 H6 0.9300 ?
C7 C11 1.406(4) ?
C7 C8 1.410(4) ?
C8 C9 1.360(4) ?
C8 H8 0.9300 ?
C9 C10 1.400(4) ?
C9 H9 0.9300 ?
C10 H10 0.9300 ?
C11 C12 1.443(3) ?

loop_
_geom_hbond_atom_site_label_D
_geom_hbond_atom_site_label_H
_geom_hbond_atom_site_label_A
_geom_hbond_site_symmetry_A
_geom_hbond_distance_DH
_geom_hbond_distance_HA
_geom_hbond_distance_DA
_geom_hbond_angle_DHA
O1W H1W1 O3 . 0.845(10) 1.799(10) 2.637(3) 172(3)
O1W H1W2 O4 2_677 0.843(10) 1.922(13) 2.753(3) 168(3)
O2W H2W1 O2 1_455 0.848(10) 1.905(12) 2.740(3) 168(3)
O2W H2W2 O3 2_677 0.844(10) 1.927(11) 2.768(3) 174(3)
O3W H3W1 O4W . 0.844(10) 1.964(14) 2.787(3) 165(3)
O3W H3W2 O4W 2_567 0.85(3) 2.008(15) 2.814(3) 160(3)
O4W H4W1 O3 2_667 0.84(3) 1.957(15) 2.777(3) 165(4)
O4W H4W2 O4 1_445 0.85(3) 1.91(3) 2.734(3) 166(3)

loop_
_geom_torsion_atom_site_label_1
_geom_torsion_atom_site_label_2
_geom_torsion_atom_site_label_3
_geom_torsion_atom_site_label_4
_geom_torsion
O2 S1 O1 Cu1 116.80(19)
O4 S1 O1 Cu1 -121.73(18)
O3 S1 O1 Cu1 -4.2(2)
O1W Cu1 O1 S1 10.21(19)
O2W Cu1 O1 S1 103.76(19)
N2 Cu1 O1 S1 -165.22(19)
O1W Cu1 N1 C10 -1.9(2)
O2W Cu1 N1 C10 -146.0(4)
N2 Cu1 N1 C10 178.6(2)
O3W Cu1 N1 C10 -87.4(2)
O1 Cu1 N1 C10 87.5(2)
O1W Cu1 N1 C11 173.59(16)
O2W Cu1 N1 C11 29.4(5)
N2 Cu1 N1 C11 -5.97(16)
O3W Cu1 N1 C11 88.02(17)
O1 Cu1 N1 C11 -97.02(17)
O2W Cu1 N2 C1 10.0(2)
N1 Cu1 N2 C1 -176.2(2)
O3W Cu1 N2 C1 98.3(2)
O1 Cu1 N2 C1 -82.2(2)
O2W Cu1 N2 C12 -168.44(17)
N1 Cu1 N2 C12 5.38(16)
O3W Cu1 N2 C12 -80.13(17)
O1 Cu1 N2 C12 99.37(17)
C12 N2 C1 C2 -0.9(4)
Cu1 N2 C1 C2 -179.3(2)
N2 C1 C2 C3 2.5(4)
C1 C2 C3 C4 -1.3(4)
C2 C3 C4 C12 -1.2(4)
C2 C3 C4 C5 -179.1(3)
C12 C4 C5 C6 -2.2(4)
C3 C4 C5 C6 175.6(3)
C4 C5 C6 C7 1.3(4)
C5 C6 C7 C11 -0.1(4)
C5 C6 C7 C8 -178.6(3)
C11 C7 C8 C9 0.3(4)
C6 C7 C8 C9 178.8(3)
C7 C8 C9 C10 -0.4(4)
C11 N1 C10 C9 -0.3(4)
Cu1 N1 C10 C9 175.0(2)
C8 C9 C10 N1 0.4(5)
C10 N1 C11 C7 0.2(4)
Cu1 N1 C11 C7 -175.86(19)
C10 N1 C11 C12 -178.3(2)
Cu1 N1 C11 C12 5.7(3)
C8 C7 C11 N1 -0.2(4)
C6 C7 C11 N1 -178.8(2)
C8 C7 C11 C12 178.3(2)
C6 C7 C11 C12 -0.4(4)
C1 N2 C12 C4 -1.8(4)
Cu1 N2 C12 C4 176.81(19)
C1 N2 C12 C11 177.3(2)
Cu1 N2 C12 C11 -4.0(3)
C3 C4 C12 N2 2.9(4)
C5 C4 C12 N2 -179.2(2)
C3 C4 C12 C11 -176.3(2)
C5 C4 C12 C11 1.7(4)
N1 C11 C12 N2 -1.2(3)
C7 C11 C12 N2 -179.7(2)
N1 C11 C12 C4 178.0(2)
C7 C11 C12 C4 -0.5(4)
